data_7003211
loop_
_publ_author_name
'Lerner, Hans-Wolfram'
'S\"anger, Inge'
'Sch\"odel, Frauke'
'Lorbach, Andreas'
'Bolte, Michael'
'Wagner, Matthias'

_publ_section_title
;
 Isoelectronic caesium compounds: the triphosphenide
 Cs[tBu3SiPPPSitBu3] and the enolate Cs[OCH&#xE001;CH2]
;
_journal_issue 6
_journal_name_full 'Dalton Transactions'
_journal_page_first 787
_journal_page_last 792
_journal_paper_doi 10.1039/b714339g
_journal_year 2008
_chemical_formula_sum 'C2 H3 Cs O'
_chemical_formula_weight 175.95
_chemical_name_systematic
;
?
;
_space_group_IT_number 62
_symmetry_cell_setting orthorhombic
_symmetry_space_group_name_Hall '-P 2ac 2n'
_symmetry_space_group_name_H-M 'P n m a'
_atom_sites_solution_hydrogens geom
_atom_sites_solution_primary direct
_atom_sites_solution_secondary difmap
_audit_creation_method SHELXL-97
_cell_angle_alpha 90.00
_cell_angle_beta 90.00
_cell_angle_gamma 90.00
_cell_formula_units_Z 4
_cell_length_a 7.9917(11)
_cell_length_b 5.6041(9)
_cell_length_c 8.5828(13)
_cell_measurement_reflns_used 9962
_cell_measurement_temperature 173(2)
_cell_measurement_theta_max 27.6
_cell_measurement_theta_min 4.2
_cell_volume 384.39(10)
_computing_cell_refinement 'X-Area (Stoe & Cie, 2001)'
_computing_data_collection 'X-Area (Stoe & Cie, 2001)'
_computing_data_reduction 'X-Area (Stoe & Cie, 2001)'
_computing_molecular_graphics 'XP in SHELXTL-Plus (Sheldrick, 1991)'
_computing_publication_material SHELXL97
_computing_structure_refinement 'SHELXL97 (Sheldrick, 1997) '
_computing_structure_solution 'SHELXS97 (Sheldrick, 1990) '
_diffrn_ambient_temperature 173(2)
_diffrn_measured_fraction_theta_full 0.995
_diffrn_measured_fraction_theta_max 0.994
_diffrn_measurement_device_type 'STOE IPDS II two-circle-diffractometer'
_diffrn_measurement_method \w
_diffrn_radiation_monochromator graphite
_diffrn_radiation_source 'fine-focus sealed tube'
_diffrn_radiation_type MoK\a
_diffrn_radiation_wavelength 0.71073
_diffrn_reflns_av_R_equivalents 0.0647
_diffrn_reflns_av_sigmaI/netI 0.0257
_diffrn_reflns_limit_h_max 10
_diffrn_reflns_limit_h_min -10
_diffrn_reflns_limit_k_max 7
_diffrn_reflns_limit_k_min -7
_diffrn_reflns_limit_l_max 10
_diffrn_reflns_limit_l_min -11
_diffrn_reflns_number 4426
_diffrn_reflns_theta_full 25.00
_diffrn_reflns_theta_max 27.59
_diffrn_reflns_theta_min 4.34
_diffrn_standards_decay_% 0
_diffrn_standards_interval_time 0
_diffrn_standards_number 0
_exptl_absorpt_coefficient_mu 9.404
_exptl_absorpt_correction_T_max 0.4244
_exptl_absorpt_correction_T_min 0.1782
_exptl_absorpt_correction_type multi-scan
_exptl_absorpt_process_details 'MULABS (Spek, 1990; Blessing, 1995)'
_exptl_crystal_colour 'pale brown'
_exptl_crystal_density_diffrn 3.040
_exptl_crystal_density_method 'not measured'
_exptl_crystal_description block
_exptl_crystal_F_000 312
_exptl_crystal_size_max 0.28
_exptl_crystal_size_mid 0.25
_exptl_crystal_size_min 0.11
_refine_diff_density_max 1.079
_refine_diff_density_min -1.343
_refine_diff_density_rms 0.174
_refine_ls_extinction_coef 0.033(3)
_refine_ls_extinction_expression Fc^*^=kFc[1+0.001xFc^2^\l^3^/sin(2\q)]^-1/4^
_refine_ls_extinction_method SHELXL
_refine_ls_goodness_of_fit_ref 1.183
_refine_ls_hydrogen_treatment mixed
_refine_ls_matrix_type full
_refine_ls_number_parameters 26
_refine_ls_number_reflns 491
_refine_ls_number_restraints 0
_refine_ls_restrained_S_all 1.183
_refine_ls_R_factor_all 0.0253
_refine_ls_R_factor_gt 0.0250
_refine_ls_shift/su_max 0.000
_refine_ls_shift/su_mean 0.000
_refine_ls_structure_factor_coef Fsqd
_refine_ls_weighting_details 'calc w=1/[\s^2^(Fo^2^)+(0.0382P)^2^+0.3361P] where P=(Fo^2^+2Fc^2^)/3'
_refine_ls_weighting_scheme calc
_refine_ls_wR_factor_gt 0.0637
_refine_ls_wR_factor_ref 0.0639
_reflns_number_gt 486
_reflns_number_total 491
_reflns_threshold_expression I>2\s(I)
_cod_data_source_file b714339g.txt
_cod_data_source_block wa343
_cod_depositor_comments
;
The following automatic conversions were performed:
'_symmetry_cell_setting' value 'Orthorhombic' changed to 'orthorhombic'
according to '/home/saulius/struct/CIF-dictionaries/cif_core.dic'
dictionary named 'cif_core.dic' version 2.4.1 from 2010-06-29.

Automatic conversion script
Id: cif_fix_enum 1527 2010-12-29 10:47:43Z saulius 
;
_cod_original_sg_symbol_H-M Pnma
_cod_database_code 7003211

loop_
_symmetry_equiv_pos_as_xyz
'x, y, z'
'-x+1/2, -y, z+1/2'
'-x, y+1/2, -z'
'x+1/2, -y+1/2, -z+1/2'
'-x, -y, -z'
'x-1/2, y, -z-1/2'
'x, -y-1/2, z'
'-x-1/2, y-1/2, z-1/2'

loop_
_atom_site_label
_atom_site_type_symbol
_atom_site_fract_x
_atom_site_fract_y
_atom_site_fract_z
_atom_site_U_iso_or_equiv
_atom_site_adp_type
_atom_site_occupancy
_atom_site_symmetry_multiplicity
_atom_site_calc_flag
_atom_site_refinement_flags
_atom_site_disorder_assembly
_atom_site_disorder_group
Cs1 Cs 0.13314(3) 0.7500 0.35942(4) 0.0243(2) Uani 1 2 d S . .
O1 O 0.2155(4) 0.2500 0.5193(4) 0.0302(7) Uani 1 2 d S . .
C1 C 0.3567(5) 0.2500 0.4470(8) 0.0267(12) Uani 1 2 d S . .
H1 H 0.4540 0.2500 0.5106 0.032 Uiso 1 2 calc SR . .
C2 C 0.3830(6) 0.2500 0.2916(8) 0.0293(11) Uani 1 2 d S . .
H2A H 0.2906 0.2500 0.2220 0.035 Uiso 1 2 calc SR . .
H2B H 0.4940 0.2500 0.2519 0.035 Uiso 1 2 calc SR . .

loop_
_atom_site_aniso_label
_atom_site_aniso_U_11
_atom_site_aniso_U_22
_atom_site_aniso_U_33
_atom_site_aniso_U_23
_atom_site_aniso_U_13
_atom_site_aniso_U_12
Cs1 0.0187(3) 0.0283(3) 0.0258(3) 0.000 0.00256(8) 0.000
O1 0.0228(15) 0.0403(17) 0.0276(16) 0.000 0.0033(13) 0.000
C1 0.020(2) 0.029(3) 0.031(3) 0.000 -0.0010(17) 0.000
C2 0.026(2) 0.032(3) 0.030(3) 0.000 0.0065(16) 0.000

loop_
_atom_type_symbol
_atom_type_description
_atom_type_scat_dispersion_real
_atom_type_scat_dispersion_imag
_atom_type_scat_source
C C 0.0033 0.0016 'International Tables Vol C Tables 4.2.6.8 and 6.1.1.4'
H H 0.0000 0.0000 'International Tables Vol C Tables 4.2.6.8 and 6.1.1.4'
Cs Cs -0.3680 2.1192 'International Tables Vol C Tables 4.2.6.8 and 6.1.1.4'
O O 0.0106 0.0060 'International Tables Vol C Tables 4.2.6.8 and 6.1.1.4'

loop_
_geom_angle_atom_site_label_1
_geom_angle_atom_site_label_2
_geom_angle_atom_site_label_3
_geom_angle
_geom_angle_site_symmetry_1
_geom_angle_site_symmetry_3
_geom_angle_publ_flag
O1 Cs1 O1 133.00(9) 5_566 2_564 ?
O1 Cs1 O1 92.44(7) 5_566 . ?
O1 Cs1 O1 108.57(4) 2_564 . ?
O1 Cs1 O1 92.44(7) 5_566 1_565 ?
O1 Cs1 O1 108.57(4) 2_564 1_565 ?
O1 Cs1 O1 123.00(11) . 1_565 ?
O1 Cs1 C1 114.45(9) 5_566 1_565 ?
O1 Cs1 C1 90.17(12) 2_564 1_565 ?
O1 Cs1 C1 121.31(11) . 1_565 ?
O1 Cs1 C1 22.20(11) 1_565 1_565 ?
O1 Cs1 C1 114.45(9) 5_566 . ?
O1 Cs1 C1 90.17(12) 2_564 . ?
O1 Cs1 C1 22.20(11) . . ?
O1 Cs1 C1 121.31(11) 1_565 . ?
C1 Cs1 C1 110.66(13) 1_565 . ?
O1 Cs1 C2 126.47(6) 5_566 1_565 ?
O1 Cs1 C2 68.09(11) 2_564 1_565 ?
O1 Cs1 C2 131.25(10) . 1_565 ?
O1 Cs1 C2 41.24(11) 1_565 1_565 ?
C1 Cs1 C2 22.54(18) 1_565 1_565 ?
C1 Cs1 C2 113.40(9) . 1_565 ?
O1 Cs1 C2 126.47(6) 5_566 . ?
O1 Cs1 C2 68.09(11) 2_564 . ?
O1 Cs1 C2 41.24(11) . . ?
O1 Cs1 C2 131.25(10) 1_565 . ?
C1 Cs1 C2 113.40(9) 1_565 . ?
C1 Cs1 C2 22.54(18) . . ?
C2 Cs1 C2 106.82(12) 1_565 . ?
O1 Cs1 C1 111.81(10) 5_566 2_564 ?
O1 Cs1 C1 21.19(9) 2_564 2_564 ?
O1 Cs1 C1 115.18(6) . 2_564 ?
O1 Cs1 C1 115.18(6) 1_565 2_564 ?
C1 Cs1 C1 102.03(12) 1_565 2_564 ?
C1 Cs1 C1 102.03(12) . 2_564 ?
C2 Cs1 C1 79.64(12) 1_565 2_564 ?
C2 Cs1 C1 79.64(12) . 2_564 ?
O1 Cs1 C2 67.31(9) 5_566 6_556 ?
O1 Cs1 C2 83.25(11) 2_564 6_556 ?
O1 Cs1 C2 66.06(9) . 6_556 ?
O1 Cs1 C2 158.96(9) 1_565 6_556 ?
C1 Cs1 C2 171.61(17) 1_565 6_556 ?
C1 Cs1 C2 74.70(9) . 6_556 ?
C2 Cs1 C2 149.762(17) 1_565 6_556 ?
C2 Cs1 C2 68.93(3) . 6_556 ?
C1 Cs1 C2 70.13(11) 2_564 6_556 ?
O1 Cs1 C2 67.31(9) 5_566 6_566 ?
O1 Cs1 C2 83.25(11) 2_564 6_566 ?
O1 Cs1 C2 158.96(9) . 6_566 ?
O1 Cs1 C2 66.06(9) 1_565 6_566 ?
C1 Cs1 C2 74.70(9) 1_565 6_566 ?
C1 Cs1 C2 171.61(17) . 6_566 ?
C2 Cs1 C2 68.93(3) 1_565 6_566 ?
C2 Cs1 C2 149.762(17) . 6_566 ?
C1 Cs1 C2 70.13(11) 2_564 6_566 ?
C2 Cs1 C2 99.26(12) 6_556 6_566 ?
O1 Cs1 C2 67.51(10) 5_566 2_565 ?
O1 Cs1 C2 159.48(9) 2_564 2_565 ?
O1 Cs1 C2 64.99(6) . 2_565 ?
O1 Cs1 C2 64.99(6) 1_565 2_565 ?
C1 Cs1 C2 78.33(12) 1_565 2_565 ?
C1 Cs1 C2 78.33(12) . 2_565 ?
C2 Cs1 C2 100.76(12) 1_565 2_565 ?
C2 Cs1 C2 100.76(11) . 2_565 ?
C1 Cs1 C2 179.32(10) 2_564 2_565 ?
C2 Cs1 C2 109.47(10) 6_556 2_565 ?
C2 Cs1 C2 109.47(10) 6_566 2_565 ?
C1 O1 Cs1 171.7(4) . 5_566 ?
C1 O1 Cs1 96.3(3) . 2_565 ?
Cs1 O1 Cs1 92.02(9) 5_566 2_565 ?
C1 O1 Cs1 88.49(16) . 1_545 ?
Cs1 O1 Cs1 87.56(7) 5_566 1_545 ?
Cs1 O1 Cs1 118.45(5) 2_565 1_545 ?
C1 O1 Cs1 88.49(16) . . ?
Cs1 O1 Cs1 87.56(7) 5_566 . ?
Cs1 O1 Cs1 118.45(5) 2_565 . ?
Cs1 O1 Cs1 123.00(11) 1_545 . ?
O1 C1 C2 127.8(5) . . ?
O1 C1 Cs1 69.31(13) . 1_545 ?
C2 C1 Cs1 82.2(2) . 1_545 ?
O1 C1 Cs1 69.31(13) . . ?
C2 C1 Cs1 82.2(2) . . ?
Cs1 C1 Cs1 110.66(13) 1_545 . ?
O1 C1 Cs1 62.5(3) . 2_565 ?
C2 C1 Cs1 169.7(3) . 2_565 ?
Cs1 C1 Cs1 103.45(13) 1_545 2_565 ?
Cs1 C1 Cs1 103.45(13) . 2_565 ?
O1 C1 H1 116.1 . . ?
C2 C1 H1 116.1 . . ?
Cs1 C1 H1 123.8 1_545 . ?
Cs1 C1 H1 123.8 . . ?
Cs1 C1 H1 53.6 2_565 . ?
C1 C2 Cs1 75.29(16) . 1_545 ?
C1 C2 Cs1 75.29(16) . . ?
Cs1 C2 Cs1 106.82(12) 1_545 . ?
C1 C2 Cs1 115.6(2) . 6_656 ?
Cs1 C2 Cs1 169.0(2) 1_545 6_656 ?
Cs1 C2 Cs1 76.00(2) . 6_656 ?
C1 C2 Cs1 115.6(2) . 6_646 ?
Cs1 C2 Cs1 76.00(2) 1_545 6_646 ?
Cs1 C2 Cs1 169.0(2) . 6_646 ?
Cs1 C2 Cs1 99.26(12) 6_656 6_646 ?
C1 C2 Cs1 169.0(3) . 2_564 ?
Cs1 C2 Cs1 98.44(12) 1_545 2_564 ?
Cs1 C2 Cs1 98.44(12) . 2_564 ?
Cs1 C2 Cs1 70.53(10) 6_656 2_564 ?
Cs1 C2 Cs1 70.53(10) 6_646 2_564 ?
C1 C2 H2A 120.0 . . ?
Cs1 C2 H2A 70.1 1_545 . ?
Cs1 C2 H2A 70.1 . . ?
Cs1 C2 H2A 101.6 6_656 . ?
Cs1 C2 H2A 101.6 6_646 . ?
Cs1 C2 H2A 49.0 2_564 . ?
C1 C2 H2B 120.0 . . ?
Cs1 C2 H2B 126.4 1_545 . ?
Cs1 C2 H2B 126.4 . . ?
Cs1 C2 H2B 50.7 6_656 . ?
Cs1 C2 H2B 50.7 6_646 . ?
Cs1 C2 H2B 71.0 2_564 . ?
H2A C2 H2B 120.0 . . ?

loop_
_geom_bond_atom_site_label_1
_geom_bond_atom_site_label_2
_geom_bond_distance
_geom_bond_site_symmetry_2
_geom_bond_publ_flag
Cs1 O1 2.974(3) 5_566 ?
Cs1 O1 3.160(3) 2_564 ?
Cs1 O1 3.1885(17) . ?
Cs1 O1 3.1885(17) 1_565 ?
Cs1 C1 3.407(3) 1_565 ?
Cs1 C1 3.407(3) . ?
Cs1 C2 3.490(3) 1_565 ?
Cs1 C2 3.490(3) . ?
Cs1 C1 3.541(7) 2_564 ?
Cs1 C2 3.678(3) 6_556 ?
Cs1 C2 3.678(3) 6_566 ?
Cs1 C2 3.712(7) 2_565 ?
O1 C1 1.288(6) . ?
O1 Cs1 2.974(3) 5_566 ?
O1 Cs1 3.160(3) 2_565 ?
O1 Cs1 3.1884(17) 1_545 ?
C1 C2 1.350(11) . ?
C1 Cs1 3.407(3) 1_545 ?
C1 Cs1 3.541(7) 2_565 ?
C1 H1 0.9500 . ?
C2 Cs1 3.490(3) 1_545 ?
C2 Cs1 3.678(3) 6_656 ?
C2 Cs1 3.678(3) 6_646 ?
C2 Cs1 3.712(7) 2_564 ?
C2 H2A 0.9500 . ?
C2 H2B 0.9500 . ?

loop_
_geom_torsion_atom_site_label_1
_geom_torsion_atom_site_label_2
_geom_torsion_atom_site_label_3
_geom_torsion_atom_site_label_4
_geom_torsion
_geom_torsion_site_symmetry_1
_geom_torsion_site_symmetry_2
_geom_torsion_site_symmetry_3
_geom_torsion_site_symmetry_4
_geom_torsion_publ_flag
O1 Cs1 O1 C1 172.7(3) 5_566 . . . ?
O1 Cs1 O1 C1 35.4(3) 2_564 . . . ?
O1 Cs1 O1 C1 -92.8(3) 1_565 . . . ?
C1 Cs1 O1 C1 -66.6(2) 1_565 . . . ?
C2 Cs1 O1 C1 -41.3(4) 1_565 . . . ?
C2 Cs1 O1 C1 24.1(3) . . . . ?
C1 Cs1 O1 C1 57.2(3) 2_564 . . . ?
C2 Cs1 O1 C1 108.9(3) 6_556 . . . ?
C2 Cs1 O1 C1 157.3(4) 6_566 . . . ?
C2 Cs1 O1 C1 -123.6(3) 2_565 . . . ?
O1 Cs1 O1 Cs1 0.000(1) 5_566 . . 5_566 ?
O1 Cs1 O1 Cs1 -137.27(6) 2_564 . . 5_566 ?
O1 Cs1 O1 Cs1 94.51(12) 1_565 . . 5_566 ?
C1 Cs1 O1 Cs1 120.72(13) 1_565 . . 5_566 ?
C1 Cs1 O1 Cs1 -172.7(3) . . . 5_566 ?
C2 Cs1 O1 Cs1 145.97(14) 1_565 . . 5_566 ?
C2 Cs1 O1 Cs1 -148.63(17) . . . 5_566 ?
C1 Cs1 O1 Cs1 -115.53(9) 2_564 . . 5_566 ?
C2 Cs1 O1 Cs1 -63.81(12) 6_556 . . 5_566 ?
C2 Cs1 O1 Cs1 -15.4(3) 6_566 . . 5_566 ?
C2 Cs1 O1 Cs1 63.74(9) 2_565 . . 5_566 ?
O1 Cs1 O1 Cs1 -90.97(11) 5_566 . . 2_565 ?
O1 Cs1 O1 Cs1 131.76(15) 2_564 . . 2_565 ?
O1 Cs1 O1 Cs1 3.5(2) 1_565 . . 2_565 ?
C1 Cs1 O1 Cs1 29.75(19) 1_565 . . 2_565 ?
C1 Cs1 O1 Cs1 96.3(3) . . . 2_565 ?
C2 Cs1 O1 Cs1 55.0(2) 1_565 . . 2_565 ?
C2 Cs1 O1 Cs1 120.4(2) . . . 2_565 ?
C1 Cs1 O1 Cs1 153.50(11) 2_564 . . 2_565 ?
C2 Cs1 O1 Cs1 -154.78(17) 6_556 . . 2_565 ?
C2 Cs1 O1 Cs1 -106.4(3) 6_566 . . 2_565 ?
C2 Cs1 O1 Cs1 -27.23(11) 2_565 . . 2_565 ?
O1 Cs1 O1 Cs1 85.49(12) 5_566 . . 1_545 ?
O1 Cs1 O1 Cs1 -51.77(7) 2_564 . . 1_545 ?
O1 Cs1 O1 Cs1 180.0 1_565 . . 1_545 ?
C1 Cs1 O1 Cs1 -153.79(14) 1_565 . . 1_545 ?
C1 Cs1 O1 Cs1 -87.2(3) . . . 1_545 ?
C2 Cs1 O1 Cs1 -128.54(16) 1_565 . . 1_545 ?
C2 Cs1 O1 Cs1 -63.14(16) . . . 1_545 ?
C1 Cs1 O1 Cs1 -30.04(15) 2_564 . . 1_545 ?
C2 Cs1 O1 Cs1 21.68(13) 6_556 . . 1_545 ?
C2 Cs1 O1 Cs1 70.1(3) 6_566 . . 1_545 ?
C2 Cs1 O1 Cs1 149.24(15) 2_565 . . 1_545 ?
Cs1 O1 C1 C2 0.000(5) 5_566 . . . ?
Cs1 O1 C1 C2 180.000(1) 2_565 . . . ?
Cs1 O1 C1 C2 61.54(5) 1_545 . . . ?
Cs1 O1 C1 C2 -61.54(5) . . . . ?
Cs1 O1 C1 Cs1 -61.54(5) 5_566 . . 1_545 ?
Cs1 O1 C1 Cs1 118.46(5) 2_565 . . 1_545 ?
Cs1 O1 C1 Cs1 -123.07(11) . . . 1_545 ?
Cs1 O1 C1 Cs1 61.54(5) 5_566 . . . ?
Cs1 O1 C1 Cs1 -118.46(5) 2_565 . . . ?
Cs1 O1 C1 Cs1 123.07(11) 1_545 . . . ?
Cs1 O1 C1 Cs1 180.000(5) 5_566 . . 2_565 ?
Cs1 O1 C1 Cs1 -118.46(5) 1_545 . . 2_565 ?
Cs1 O1 C1 Cs1 118.46(5) . . . 2_565 ?
O1 Cs1 C1 O1 -8.0(3) 5_566 . . . ?
O1 Cs1 C1 O1 -146.7(3) 2_564 . . . ?
O1 Cs1 C1 O1 101.3(3) 1_565 . . . ?
C1 Cs1 C1 O1 123.09(19) 1_565 . . . ?
C2 Cs1 C1 O1 147.3(3) 1_565 . . . ?
C2 Cs1 C1 O1 -135.4(4) . . . . ?
C1 Cs1 C1 O1 -129.0(3) 2_564 . . . ?
C2 Cs1 C1 O1 -63.7(3) 6_556 . . . ?
C2 Cs1 C1 O1 -108.3(8) 6_566 . . . ?
C2 Cs1 C1 O1 50.5(3) 2_565 . . . ?
O1 Cs1 C1 C2 127.4(2) 5_566 . . . ?
O1 Cs1 C1 C2 -11.2(2) 2_564 . . . ?
O1 Cs1 C1 C2 135.4(4) . . . . ?
O1 Cs1 C1 C2 -123.2(2) 1_565 . . . ?
C1 Cs1 C1 C2 -101.5(3) 1_565 . . . ?
C2 Cs1 C1 C2 -77.3(2) 1_565 . . . ?
C1 Cs1 C1 C2 6.5(2) 2_564 . . . ?
C2 Cs1 C1 C2 71.75(19) 6_556 . . . ?
C2 Cs1 C1 C2 27.1(7) 6_566 . . . ?
C2 Cs1 C1 C2 -174.1(2) 2_565 . . . ?
O1 Cs1 C1 Cs1 48.9(2) 5_566 . . 1_545 ?
O1 Cs1 C1 Cs1 -89.75(17) 2_564 . . 1_545 ?
O1 Cs1 C1 Cs1 56.91(19) . . . 1_545 ?
O1 Cs1 C1 Cs1 158.25(12) 1_565 . . 1_545 ?
C1 Cs1 C1 Cs1 180.0 1_565 . . 1_545 ?
C2 Cs1 C1 Cs1 -155.84(18) 1_565 . . 1_545 ?
C2 Cs1 C1 Cs1 -78.5(3) . . . 1_545 ?
C1 Cs1 C1 Cs1 -72.05(16) 2_564 . . 1_545 ?
C2 Cs1 C1 Cs1 -6.79(19) 6_556 . . 1_545 ?
C2 Cs1 C1 Cs1 -51.4(8) 6_566 . . 1_545 ?
C2 Cs1 C1 Cs1 107.37(18) 2_565 . . 1_545 ?
O1 Cs1 C1 Cs1 -61.33(12) 5_566 . . 2_565 ?
O1 Cs1 C1 Cs1 160.03(9) 2_564 . . 2_565 ?
O1 Cs1 C1 Cs1 -53.3(3) . . . 2_565 ?
O1 Cs1 C1 Cs1 48.03(14) 1_565 . . 2_565 ?
C1 Cs1 C1 Cs1 69.8(2) 1_565 . . 2_565 ?
C2 Cs1 C1 Cs1 93.94(15) 1_565 . . 2_565 ?
C2 Cs1 C1 Cs1 171.2(3) . . . 2_565 ?
C1 Cs1 C1 Cs1 177.72(12) 2_564 . . 2_565 ?
C2 Cs1 C1 Cs1 -117.02(14) 6_556 . . 2_565 ?
C2 Cs1 C1 Cs1 -161.7(7) 6_566 . . 2_565 ?
C2 Cs1 C1 Cs1 -2.86(9) 2_565 . . 2_565 ?
O1 C1 C2 Cs1 -56.11(5) . . . 1_545 ?
Cs1 C1 C2 Cs1 -112.23(9) . . . 1_545 ?
Cs1 C1 C2 Cs1 123.89(5) 2_565 . . 1_545 ?
O1 C1 C2 Cs1 56.11(5) . . . . ?
Cs1 C1 C2 Cs1 112.23(9) 1_545 . . . ?
Cs1 C1 C2 Cs1 -123.89(5) 2_565 . . . ?
O1 C1 C2 Cs1 122.31(18) . . . 6_656 ?
Cs1 C1 C2 Cs1 178.43(18) 1_545 . . 6_656 ?
Cs1 C1 C2 Cs1 66.20(18) . . . 6_656 ?
Cs1 C1 C2 Cs1 -57.69(18) 2_565 . . 6_656 ?
O1 C1 C2 Cs1 -122.31(18) . . . 6_646 ?
Cs1 C1 C2 Cs1 -66.20(18) 1_545 . . 6_646 ?
Cs1 C1 C2 Cs1 -178.43(18) . . . 6_646 ?
Cs1 C1 C2 Cs1 57.69(18) 2_565 . . 6_646 ?
O1 C1 C2 Cs1 0.000(4) . . . 2_564 ?
Cs1 C1 C2 Cs1 56.11(5) 1_545 . . 2_564 ?
Cs1 C1 C2 Cs1 -56.11(5) . . . 2_564 ?
Cs1 C1 C2 Cs1 180.000(2) 2_565 . . 2_564 ?
O1 Cs1 C2 C1 -64.0(3) 5_566 . . . ?
O1 Cs1 C2 C1 167.9(3) 2_564 . . . ?
O1 Cs1 C2 C1 -23.7(2) . . . . ?
O1 Cs1 C2 C1 71.9(2) 1_565 . . . ?
C1 Cs1 C2 C1 87.7(3) 1_565 . . . ?
C2 Cs1 C2 C1 110.7(2) 1_565 . . . ?
C1 Cs1 C2 C1 -173.5(2) 2_564 . . . ?
C2 Cs1 C2 C1 -101.0(2) 6_556 . . . ?
C2 Cs1 C2 C1 -172.41(18) 6_566 . . . ?
C2 Cs1 C2 C1 5.9(2) 2_565 . . . ?
O1 Cs1 C2 Cs1 5.3(2) 5_566 . . 1_545 ?
O1 Cs1 C2 Cs1 -122.81(18) 2_564 . . 1_545 ?
O1 Cs1 C2 Cs1 45.57(12) . . . 1_545 ?
O1 Cs1 C2 Cs1 141.23(10) 1_565 . . 1_545 ?
C1 Cs1 C2 Cs1 157.01(18) 1_565 . . 1_545 ?
C1 Cs1 C2 Cs1 69.3(2) . . . 1_545 ?
C2 Cs1 C2 Cs1 180.0 1_565 . . 1_545 ?
C1 Cs1 C2 Cs1 -104.26(16) 2_564 . . 1_545 ?
C2 Cs1 C2 Cs1 -31.71(2) 6_556 . . 1_545 ?
C2 Cs1 C2 Cs1 -103.1(2) 6_566 . . 1_545 ?
C2 Cs1 C2 Cs1 75.17(15) 2_565 . . 1_545 ?
O1 Cs1 C2 Cs1 174.21(8) 5_566 . . 6_656 ?
O1 Cs1 C2 Cs1 46.12(8) 2_564 . . 6_656 ?
O1 Cs1 C2 Cs1 -145.49(19) . . . 6_656 ?
O1 Cs1 C2 Cs1 -49.84(18) 1_565 . . 6_656 ?
C1 Cs1 C2 Cs1 -34.06(15) 1_565 . . 6_656 ?
C1 Cs1 C2 Cs1 -121.8(3) . . . 6_656 ?
C2 Cs1 C2 Cs1 -11.1(2) 1_565 . . 6_656 ?
C1 Cs1 C2 Cs1 64.67(10) 2_564 . . 6_656 ?
C2 Cs1 C2 Cs1 137.2(2) 6_556 . . 6_656 ?
C2 Cs1 C2 Cs1 65.8(3) 6_566 . . 6_656 ?
C2 Cs1 C2 Cs1 -115.89(10) 2_565 . . 6_656 ?
O1 Cs1 C2 Cs1 108.6(6) 5_566 . . 6_646 ?
O1 Cs1 C2 Cs1 -19.5(6) 2_564 . . 6_646 ?
O1 Cs1 C2 Cs1 148.9(7) . . . 6_646 ?
O1 Cs1 C2 Cs1 -115.5(6) 1_565 . . 6_646 ?
C1 Cs1 C2 Cs1 -99.7(6) 1_565 . . 6_646 ?
C1 Cs1 C2 Cs1 172.6(8) . . . 6_646 ?
C2 Cs1 C2 Cs1 -76.7(7) 1_565 . . 6_646 ?
C1 Cs1 C2 Cs1 -1.0(6) 2_564 . . 6_646 ?
C2 Cs1 C2 Cs1 71.6(7) 6_556 . . 6_646 ?
C2 Cs1 C2 Cs1 0.2(8) 6_566 . . 6_646 ?
C2 Cs1 C2 Cs1 178.5(7) 2_565 . . 6_646 ?
O1 Cs1 C2 Cs1 106.81(12) 5_566 . . 2_564 ?
O1 Cs1 C2 Cs1 -21.28(7) 2_564 . . 2_564 ?
O1 Cs1 C2 Cs1 147.11(18) . . . 2_564 ?
O1 Cs1 C2 Cs1 -117.24(13) 1_565 . . 2_564 ?
C1 Cs1 C2 Cs1 -101.46(15) 1_565 . . 2_564 ?
C1 Cs1 C2 Cs1 170.8(3) . . . 2_564 ?
C2 Cs1 C2 Cs1 -78.47(18) 1_565 . . 2_564 ?
C1 Cs1 C2 Cs1 -2.73(8) 2_564 . . 2_564 ?
C2 Cs1 C2 Cs1 69.82(17) 6_556 . . 2_564 ?
C2 Cs1 C2 Cs1 -1.6(3) 6_566 . . 2_564 ?
C2 Cs1 C2 Cs1 176.71(11) 2_565 . . 2_564 ?
